data_1546451
loop_
_publ_author_name
'B\"oser, Richard'
'Haufe, Lisa Cathrin'
'Freytag, Matthias'
'Jones, P. G.'
'H\"orner, Gerald'
'Ren\'e, Frank'

_publ_section_title
;
 Completing the series of boron-nucleophilic cyanoborates: Boryl anions of
 type (NHC)&#x2212;B(CN)2&#x2212;
;
_journal_name_full 'Chem. Sci.'
_journal_paper_doi 10.1039/C7SC02238G
_journal_year 2017
_chemical_formula_sum 'C46 H68 B2 K2 N8 O12'
_chemical_formula_weight 1024.90
_space_group_crystal_system monoclinic
_space_group_IT_number 14
_space_group_name_Hall '-P 2ybc'
_space_group_name_H-M_alt 'P 1 21/c 1'
_symmetry_space_group_name_Hall '-P 2ybc'
_symmetry_space_group_name_H-M 'P 1 21/c 1'
_atom_sites_solution_hydrogens geom
_audit_creation_method SHELXL-2016/6
_audit_update_record
;
2017-05-17 deposited with the CCDC.
2017-07-03 downloaded from the CCDC.
;
_cell_angle_alpha 90
_cell_angle_beta 100.351(1)
_cell_angle_gamma 90
_cell_formula_units_Z 2
_cell_length_a 9.0098(1)
_cell_length_b 22.6206(2)
_cell_length_c 13.0457(1)
_cell_measurement_reflns_used 21715
_cell_measurement_temperature 100(2)
_cell_measurement_theta_max 76.0560
_cell_measurement_theta_min 3.8690
_cell_volume 2615.54(4)
_computing_cell_refinement 'CrysAlisPro 1.171.38.43c (Rigaku OD, 2015)'
_computing_data_collection 'CrysAlisPro 1.171.38.43c (Rigaku OD, 2015)'
_computing_data_reduction 'CrysAlisPro 1.171.38.43c (Rigaku OD, 2015)'
_computing_publication_material
;
 WinGX v2014.1 (L. J. Farrugia, J. Appl. Cryst., 2012, 45, 849-854.)
;
_computing_structure_refinement
;
 SHELXL-2014/7 (G. M. Sheldrick, Acta Cryst. (2008), A64, 112-122)'
;
_computing_structure_solution
;
 SHELXS-2014/7 (G. M. Sheldrick, Acta Cryst., 2008, A64, 112--122)
;
_diffrn_ambient_temperature 100(2)
_diffrn_detector_area_resol_mean 10.3543
_diffrn_measured_fraction_theta_full 1.000
_diffrn_measured_fraction_theta_max 0.997
_diffrn_measurement_device 'four-circle diffractometer'
_diffrn_measurement_device_type 'Oxford Xcalibur, Atlas, Nova'
_diffrn_measurement_method '\w scan'
_diffrn_radiation_type CuK\a
_diffrn_radiation_wavelength 1.54184
_diffrn_reflns_av_R_equivalents 0.0664
_diffrn_reflns_av_unetI/netI 0.0252
_diffrn_reflns_Laue_measured_fraction_full 1.000
_diffrn_reflns_Laue_measured_fraction_max 0.997
_diffrn_reflns_limit_h_max 11
_diffrn_reflns_limit_h_min -11
_diffrn_reflns_limit_k_max 26
_diffrn_reflns_limit_k_min -28
_diffrn_reflns_limit_l_max 16
_diffrn_reflns_limit_l_min -15
_diffrn_reflns_number 53304
_diffrn_reflns_point_group_measured_fraction_full 1.000
_diffrn_reflns_point_group_measured_fraction_max 0.997
_diffrn_reflns_theta_full 75.000
_diffrn_reflns_theta_max 76.170
_diffrn_reflns_theta_min 3.908
_diffrn_source 'micro-focus sealed X-ray tube'
_diffrn_source_type 'Nova (Cu) X-ray Source'
_exptl_absorpt_coefficient_mu 2.148
_exptl_absorpt_correction_T_max 1.00000
_exptl_absorpt_correction_T_min 0.40735
_exptl_absorpt_correction_type multi-scan
_exptl_absorpt_process_details
;
CrysAlisPro 1.171.38.43c (Rigaku Oxford Diffraction, 2015)
Empirical absorption correction using spherical harmonics,
 implemented in SCALE3 ABSPACK scaling algorithm.
;
_exptl_crystal_colour yellow
_exptl_crystal_density_diffrn 1.301
_exptl_crystal_description plate
_exptl_crystal_F_000 1088
_exptl_crystal_size_max 0.180
_exptl_crystal_size_mid 0.180
_exptl_crystal_size_min 0.020
_refine_diff_density_max 0.382
_refine_diff_density_min -0.285
_refine_diff_density_rms 0.043
_refine_ls_extinction_method none
_refine_ls_goodness_of_fit_ref 1.047
_refine_ls_hydrogen_treatment constr
_refine_ls_matrix_type full
_refine_ls_number_parameters 318
_refine_ls_number_reflns 5473
_refine_ls_number_restraints 0
_refine_ls_restrained_S_all 1.047
_refine_ls_R_factor_all 0.0395
_refine_ls_R_factor_gt 0.0361
_refine_ls_shift/su_max 0.002
_refine_ls_shift/su_mean 0.000
_refine_ls_structure_factor_coef Fsqd
_refine_ls_weighting_details 'w=1/[\s^2^(Fo^2^)+(0.0522P)^2^+0.7292P] where P=(Fo^2^+2Fc^2^)/3'
_refine_ls_weighting_scheme calc
_refine_ls_wR_factor_gt 0.0956
_refine_ls_wR_factor_ref 0.0986
_reflns_Friedel_coverage 0.000
_reflns_number_gt 5006
_reflns_number_total 5473
_reflns_threshold_expression 'I > 2\s(I)'
_cod_data_source_file c7sc02238g2.cif
_cod_data_source_block rf21rf
_cod_database_code 1546451
_shelx_shelxl_version_number 2016/6
_shelx_space_group_comment
;
The symmetry employed for this shelxl refinement is uniquely defined
by the following loop, which should always be used as a source of
symmetry information in preference to the above space-group names.
They are only intended as comments.
;
_shelx_estimated_absorpt_t_min 0.698
_shelx_estimated_absorpt_t_max 0.958

loop_
_space_group_symop_operation_xyz
'x, y, z'
'-x, y+1/2, -z+1/2'
'-x, -y, -z'
'x, -y-1/2, z-1/2'

loop_
_atom_site_label
_atom_site_type_symbol
_atom_site_fract_x
_atom_site_fract_y
_atom_site_fract_z
_atom_site_U_iso_or_equiv
_atom_site_adp_type
_atom_site_occupancy
_atom_site_site_symmetry_order
_atom_site_calc_flag
_atom_site_refinement_flags_posn
_atom_site_refinement_flags_adp
C1 C 0.56025(15) 0.67778(6) 0.53907(10) 0.0239(3) Uani 1 1 d . .
C2 C 0.68873(16) 0.70628(6) 0.69980(10) 0.0259(3) Uani 1 1 d . .
C3 C 0.73346(17) 0.72771(6) 0.80007(11) 0.0302(3) Uani 1 1 d . .
H3 H 0.661539 0.739612 0.841036 0.036 Uiso 1 1 calc R U
C4 C 0.88856(18) 0.73118(7) 0.83882(11) 0.0341(3) Uani 1 1 d . .
H4 H 0.922486 0.745994 0.907148 0.041 Uiso 1 1 calc R U
C5 C 0.99387(18) 0.71335(7) 0.77917(12) 0.0349(3) Uani 1 1 d . .
H5 H 1.098354 0.716345 0.807517 0.042 Uiso 1 1 calc R U
C6 C 0.94900(17) 0.69099(6) 0.67788(12) 0.0309(3) Uani 1 1 d . .
H6 H 1.020804 0.678506 0.637245 0.037 Uiso 1 1 calc R U
C7 C 0.79574(16) 0.68796(6) 0.63994(10) 0.0260(3) Uani 1 1 d . .
C8 C 0.40763(16) 0.71553(7) 0.67062(11) 0.0307(3) Uani 1 1 d . .
H8A H 0.355847 0.679372 0.685966 0.046 Uiso 1 1 calc R U
H8B H 0.343187 0.737435 0.614836 0.046 Uiso 1 1 calc R U
H8C H 0.428936 0.740178 0.733327 0.046 Uiso 1 1 calc R U
C9 C 0.78084(16) 0.63658(7) 0.46898(11) 0.0303(3) Uani 1 1 d . .
H9A H 0.890594 0.634796 0.491175 0.045 Uiso 1 1 calc R U
H9B H 0.756836 0.655006 0.399997 0.045 Uiso 1 1 calc R U
H9C H 0.739141 0.596475 0.465650 0.045 Uiso 1 1 calc R U
C10 C 0.26998(17) 0.66330(7) 0.46102(11) 0.0327(3) Uani 1 1 d . .
C11 C 0.46487(16) 0.64524(6) 0.34171(11) 0.0274(3) Uani 1 1 d . .
C12 C 0.4019(2) 0.45681(7) 0.31850(12) 0.0377(4) Uani 1 1 d . .
H12A H 0.375842 0.493724 0.351982 0.045 Uiso 1 1 calc R U
H12B H 0.391579 0.423364 0.365656 0.045 Uiso 1 1 calc R U
C13 C 0.29778(19) 0.44829(7) 0.21641(12) 0.0343(3) Uani 1 1 d . .
H13A H 0.329104 0.413516 0.179439 0.041 Uiso 1 1 calc R U
H13B H 0.193203 0.441901 0.227686 0.041 Uiso 1 1 calc R U
C14 C 0.18975(17) 0.50536(7) 0.06866(11) 0.0318(3) Uani 1 1 d . .
H14A H 0.090000 0.503865 0.090324 0.038 Uiso 1 1 calc R U
H14B H 0.196098 0.472165 0.020184 0.038 Uiso 1 1 calc R U
C15 C 0.20847(17) 0.56316(7) 0.01586(11) 0.0312(3) Uani 1 1 d . .
H15A H 0.116977 0.571812 -0.036350 0.037 Uiso 1 1 calc R U
H15B H 0.222492 0.595474 0.067888 0.037 Uiso 1 1 calc R U
C16 C 0.36231(17) 0.61411(6) -0.08558(10) 0.0291(3) Uani 1 1 d . .
H16A H 0.264021 0.633576 -0.110468 0.035 Uiso 1 1 calc R U
H16B H 0.408381 0.605112 -0.147210 0.035 Uiso 1 1 calc R U
C17 C 0.46342(17) 0.65609(6) -0.01549(11) 0.0284(3) Uani 1 1 d . .
H17A H 0.465112 0.695054 -0.049817 0.034 Uiso 1 1 calc R U
H17B H 0.425584 0.661667 0.050560 0.034 Uiso 1 1 calc R U
C18 C 0.71739(17) 0.67066(6) 0.06556(11) 0.0292(3) Uani 1 1 d . .
H18A H 0.691987 0.675803 0.135766 0.035 Uiso 1 1 calc R U
H18B H 0.713419 0.709872 0.031453 0.035 Uiso 1 1 calc R U
C19 C 0.87274(18) 0.64478(7) 0.07441(11) 0.0326(3) Uani 1 1 d . .
H19A H 0.892599 0.635962 0.003778 0.039 Uiso 1 1 calc R U
H19B H 0.948109 0.674233 0.106740 0.039 Uiso 1 1 calc R U
C20 C 0.96749(17) 0.60139(8) 0.23980(11) 0.0354(3) Uani 1 1 d . .
H20A H 0.915477 0.632528 0.273291 0.042 Uiso 1 1 calc R U
H20B H 1.072052 0.614645 0.239220 0.042 Uiso 1 1 calc R U
C21 C 0.96941(19) 0.54457(8) 0.29974(12) 0.0398(4) Uani 1 1 d . .
H21A H 1.013522 0.512691 0.262725 0.048 Uiso 1 1 calc R U
H21B H 1.032720 0.549298 0.369579 0.048 Uiso 1 1 calc R U
C22 C 0.8119(2) 0.47710(8) 0.37099(13) 0.0464(4) Uani 1 1 d . .
H22A H 0.886061 0.479552 0.436782 0.056 Uiso 1 1 calc R U
H22B H 0.836115 0.441867 0.332080 0.056 Uiso 1 1 calc R U
C23 C 0.6561(2) 0.47151(8) 0.39455(12) 0.0457(4) Uani 1 1 d . .
H23A H 0.652725 0.438836 0.444578 0.055 Uiso 1 1 calc R U
H23B H 0.627483 0.508548 0.426440 0.055 Uiso 1 1 calc R U
B1 B 0.43696(18) 0.66407(7) 0.45025(12) 0.0260(3) Uani 1 1 d . .
N1 N 0.54792(13) 0.70018(5) 0.63772(9) 0.0263(2) Uani 1 1 d . .
N2 N 0.71564(13) 0.67134(5) 0.54318(9) 0.0255(2) Uani 1 1 d . .
N3 N 0.14458(16) 0.65936(9) 0.46789(11) 0.0502(4) Uani 1 1 d . .
N4 N 0.47945(15) 0.63176(6) 0.25858(10) 0.0348(3) Uani 1 1 d . .
K1 K 0.58874(3) 0.54184(2) 0.14551(2) 0.02641(9) Uani 1 1 d . .
O1 O 0.55329(13) 0.45997(4) 0.30042(8) 0.0339(2) Uani 1 1 d . .
O2 O 0.30624(12) 0.50068(5) 0.15695(8) 0.0336(2) Uani 1 1 d . .
O3 O 0.33711(11) 0.55967(4) -0.03418(7) 0.0275(2) Uani 1 1 d . .
O4 O 0.61173(11) 0.63137(4) 0.00505(7) 0.0266(2) Uani 1 1 d . .
O5 O 0.89017(12) 0.59167(5) 0.13553(8) 0.0319(2) Uani 1 1 d . .
O6 O 0.82074(13) 0.52912(5) 0.31018(8) 0.0331(2) Uani 1 1 d . .

loop_
_atom_site_aniso_label
_atom_site_aniso_U_11
_atom_site_aniso_U_22
_atom_site_aniso_U_33
_atom_site_aniso_U_23
_atom_site_aniso_U_13
_atom_site_aniso_U_12
C1 0.0317(7) 0.0223(6) 0.0204(6) 0.0010(5) 0.0115(5) -0.0006(5)
C2 0.0335(7) 0.0234(6) 0.0220(6) 0.0027(5) 0.0083(5) 0.0010(5)
C3 0.0425(8) 0.0290(7) 0.0204(6) 0.0020(5) 0.0090(5) 0.0002(6)
C4 0.0466(8) 0.0328(7) 0.0213(7) 0.0017(5) 0.0019(6) 0.0008(6)
C5 0.0367(8) 0.0340(7) 0.0316(7) 0.0039(6) -0.0008(6) 0.0014(6)
C6 0.0340(7) 0.0295(7) 0.0299(7) 0.0024(5) 0.0078(6) 0.0022(5)
C7 0.0350(7) 0.0225(6) 0.0215(6) 0.0020(5) 0.0077(5) 0.0007(5)
C8 0.0344(7) 0.0357(7) 0.0248(7) -0.0047(6) 0.0128(5) -0.0012(6)
C9 0.0322(7) 0.0333(7) 0.0286(7) -0.0043(6) 0.0139(6) 0.0001(6)
C10 0.0367(8) 0.0427(8) 0.0190(6) -0.0015(6) 0.0059(5) 0.0008(6)
C11 0.0323(7) 0.0259(6) 0.0250(7) 0.0002(5) 0.0077(5) -0.0007(5)
C12 0.0594(10) 0.0296(7) 0.0287(8) 0.0035(6) 0.0204(7) 0.0016(7)
C13 0.0447(8) 0.0276(7) 0.0352(8) 0.0027(6) 0.0195(7) -0.0007(6)
C14 0.0344(7) 0.0368(8) 0.0264(7) -0.0040(6) 0.0108(6) -0.0040(6)
C15 0.0336(7) 0.0354(8) 0.0265(7) -0.0009(6) 0.0107(5) 0.0031(6)
C16 0.0367(7) 0.0308(7) 0.0209(6) 0.0029(5) 0.0078(5) 0.0041(5)
C17 0.0388(7) 0.0254(6) 0.0229(6) 0.0008(5) 0.0105(5) 0.0044(5)
C18 0.0432(8) 0.0247(6) 0.0207(6) -0.0033(5) 0.0086(5) -0.0037(6)
C19 0.0409(8) 0.0313(7) 0.0261(7) -0.0020(5) 0.0073(6) -0.0051(6)
C20 0.0357(8) 0.0516(9) 0.0191(6) -0.0059(6) 0.0059(5) -0.0055(6)
C21 0.0419(8) 0.0547(10) 0.0218(7) 0.0004(6) 0.0030(6) 0.0098(7)
C22 0.0645(11) 0.0365(8) 0.0307(8) 0.0078(7) -0.0119(7) -0.0031(8)
C23 0.0752(12) 0.0409(9) 0.0187(7) 0.0052(6) 0.0022(7) -0.0170(8)
B1 0.0325(8) 0.0261(7) 0.0210(7) 0.0003(5) 0.0094(6) -0.0006(6)
N1 0.0320(6) 0.0283(6) 0.0203(5) -0.0019(4) 0.0097(4) -0.0011(4)
N2 0.0302(6) 0.0267(6) 0.0211(5) -0.0024(4) 0.0088(4) -0.0009(4)
N3 0.0324(7) 0.0871(12) 0.0317(7) -0.0106(7) 0.0078(6) -0.0028(7)
N4 0.0439(7) 0.0373(7) 0.0246(6) -0.0038(5) 0.0100(5) 0.0015(5)
K1 0.03613(16) 0.02605(15) 0.01806(14) 0.00129(9) 0.00759(11) 0.00107(11)
O1 0.0520(6) 0.0314(5) 0.0183(5) 0.0004(4) 0.0068(4) -0.0013(4)
O2 0.0428(6) 0.0299(5) 0.0293(5) 0.0037(4) 0.0097(4) -0.0042(4)
O3 0.0337(5) 0.0284(5) 0.0223(5) -0.0005(4) 0.0101(4) 0.0012(4)
O4 0.0359(5) 0.0238(5) 0.0212(4) -0.0023(3) 0.0078(4) 0.0002(4)
O5 0.0420(6) 0.0318(5) 0.0204(5) -0.0024(4) 0.0020(4) 0.0006(4)
O6 0.0443(6) 0.0321(5) 0.0229(5) 0.0022(4) 0.0060(4) 0.0022(4)

loop_
_atom_type_symbol
_atom_type_description
_atom_type_scat_dispersion_real
_atom_type_scat_dispersion_imag
_atom_type_scat_source
C C 0.0181 0.0091 'International Tables Vol C Tables 4.2.6.8 and 6.1.1.4'
H H 0.0000 0.0000 'International Tables Vol C Tables 4.2.6.8 and 6.1.1.4'
B B 0.0090 0.0039 'International Tables Vol C Tables 4.2.6.8 and 6.1.1.4'
N N 0.0311 0.0180 'International Tables Vol C Tables 4.2.6.8 and 6.1.1.4'
K K 0.3868 1.0657 'International Tables Vol C Tables 4.2.6.8 and 6.1.1.4'
O O 0.0492 0.0322 'International Tables Vol C Tables 4.2.6.8 and 6.1.1.4'

loop_
_geom_angle_atom_site_label_1
_geom_angle_atom_site_label_2
_geom_angle_atom_site_label_3
_geom_angle
_geom_angle_site_symmetry_1
_geom_angle_site_symmetry_3
N2 C1 N1 104.21(11) . .
N2 C1 B1 127.64(12) . .
N1 C1 B1 128.15(12) . .
N1 C2 C3 131.92(13) . .
N1 C2 C7 107.05(12) . .
C3 C2 C7 120.98(13) . .
C2 C3 C4 117.56(13) . .
C5 C4 C3 121.25(14) . .
C4 C5 C6 121.39(14) . .
C7 C6 C5 117.05(14) . .
C6 C7 N2 131.41(13) . .
C6 C7 C2 121.77(13) . .
N2 C7 C2 106.74(12) . .
N3 C10 B1 176.15(18) . .
N4 C11 B1 177.06(16) . .
O1 C12 C13 108.91(12) . .
O2 C13 C12 106.90(12) . .
O2 C14 C15 108.08(12) . .
O3 C15 C14 109.16(12) . .
O3 C16 C17 112.67(11) . .
O4 C17 C16 108.08(11) . .
O4 C18 C19 108.56(11) . .
O5 C19 C18 112.12(12) . .
O5 C20 C21 108.76(13) . .
O6 C21 C20 109.81(13) . .
O6 C22 C23 109.37(15) . .
O1 C23 C22 109.12(13) . .
C1 B1 C10 122.55(12) . .
C1 B1 C11 123.44(13) . .
C10 B1 C11 113.88(12) . .
C2 N1 C1 110.90(11) . .
C2 N1 C8 124.04(11) . .
C1 N1 C8 125.06(12) . .
C7 N2 C1 111.08(11) . .
C7 N2 C9 123.14(12) . .
C1 N2 C9 123.59(11) . .
C11 N4 K1 142.87(11) . .
O6 K1 O2 120.58(3) . .
O6 K1 O4 117.45(3) . .
O2 K1 O4 117.79(3) . .
O6 K1 N4 87.36(4) . .
O2 K1 N4 78.44(4) . .
O4 K1 N4 83.80(3) . .
O6 K1 O1 62.17(3) . .
O2 K1 O1 60.56(3) . .
O4 K1 O1 174.02(3) . .
N4 K1 O1 90.22(4) . .
O6 K1 O3 95.70(3) . 3_665
O2 K1 O3 93.38(3) . 3_665
O4 K1 O3 101.51(3) . 3_665
N4 K1 O3 171.69(4) . 3_665
O1 K1 O3 84.43(3) . 3_665
O6 K1 O5 59.79(3) . .
O2 K1 O5 177.46(3) . .
O4 K1 O5 60.92(3) . .
N4 K1 O5 99.14(4) . .
O1 K1 O5 120.47(3) . .
O3 K1 O5 89.06(3) 3_665 .
O6 K1 O3 178.26(3) . .
O2 K1 O3 60.40(3) . .
O4 K1 O3 61.09(3) . .
N4 K1 O3 91.51(3) . .
O1 K1 O3 119.17(3) . .
O3 K1 O3 85.60(3) 3_665 .
O5 K1 O3 119.16(3) . .
O6 K1 K1 139.59(3) . 3_665
O2 K1 K1 72.29(2) . 3_665
O4 K1 K1 78.28(2) . 3_665
N4 K1 K1 132.72(3) . 3_665
O1 K1 K1 105.92(2) . 3_665
O3 K1 K1 43.91(2) 3_665 3_665
O5 K1 K1 109.14(2) . 3_665
O3 K1 K1 41.694(19) . 3_665
C23 O1 C12 111.08(13) . .
C23 O1 K1 111.12(9) . .
C12 O1 K1 112.87(8) . .
C14 O2 C13 113.60(12) . .
C14 O2 K1 119.36(8) . .
C13 O2 K1 116.95(9) . .
C15 O3 C16 111.95(11) . .
C15 O3 K1 123.94(8) . 3_665
C16 O3 K1 112.31(7) . 3_665
C15 O3 K1 102.27(8) . .
C16 O3 K1 108.70(8) . .
K1 O3 K1 94.40(3) 3_665 .
C17 O4 C18 111.54(10) . .
C17 O4 K1 103.42(7) . .
C18 O4 K1 102.18(7) . .
C20 O5 C19 112.71(11) . .
C20 O5 K1 108.08(8) . .
C19 O5 K1 109.46(8) . .
C21 O6 C22 113.89(13) . .
C21 O6 K1 120.18(8) . .
C22 O6 K1 114.35(9) . .

loop_
_geom_bond_atom_site_label_1
_geom_bond_atom_site_label_2
_geom_bond_distance
_geom_bond_site_symmetry_2
C1 N2 1.3990(18) .
C1 N1 1.4060(16) .
C1 B1 1.487(2) .
C2 N1 1.3839(18) .
C2 C3 1.385(2) .
C2 C7 1.4077(19) .
C3 C4 1.400(2) .
C4 C5 1.391(2) .
C5 C6 1.405(2) .
C6 C7 1.382(2) .
C7 N2 1.3886(18) .
C8 N1 1.4483(18) .
C9 N2 1.4506(17) .
C10 N3 1.153(2) .
C10 B1 1.536(2) .
C11 N4 1.1565(19) .
C11 B1 1.5420(19) .
C12 O1 1.427(2) .
C12 C13 1.497(2) .
C13 O2 1.4258(17) .
C14 O2 1.4160(18) .
C14 C15 1.501(2) .
C15 O3 1.4309(17) .
C16 O3 1.4397(17) .
C16 C17 1.506(2) .
C17 O4 1.4287(17) .
C18 O4 1.4316(17) .
C18 C19 1.502(2) .
C19 O5 1.4347(18) .
C20 O5 1.4296(17) .
C20 C21 1.503(2) .
C21 O6 1.414(2) .
C22 O6 1.4294(19) .
C22 C23 1.495(3) .
C23 O1 1.4232(19) .
N4 K1 2.7938(13) .
K1 O6 2.7301(11) .
K1 O2 2.7393(11) .
K1 O4 2.7638(10) .
K1 O1 2.8014(10) .
K1 O3 2.8595(10) 3_665
K1 O5 2.9648(11) .
K1 O3 2.9813(10) .
K1 K1 4.2863(6) 3_665

loop_
_geom_torsion_atom_site_label_1
_geom_torsion_atom_site_label_2
_geom_torsion_atom_site_label_3
_geom_torsion_atom_site_label_4
_geom_torsion
_geom_torsion_site_symmetry_4
N1 C2 C3 C4 -176.23(14) .
C7 C2 C3 C4 0.9(2) .
C2 C3 C4 C5 -0.5(2) .
C3 C4 C5 C6 -0.2(2) .
C4 C5 C6 C7 0.5(2) .
C5 C6 C7 N2 176.23(14) .
C5 C6 C7 C2 -0.1(2) .
N1 C2 C7 C6 177.17(12) .
C3 C2 C7 C6 -0.6(2) .
N1 C2 C7 N2 0.02(14) .
C3 C2 C7 N2 -177.72(12) .
O1 C12 C13 O2 -65.74(15) .
O2 C14 C15 O3 72.00(14) .
O3 C16 C17 O4 68.51(14) .
O4 C18 C19 O5 -67.38(14) .
O5 C20 C21 O6 -65.93(16) .
O6 C22 C23 O1 67.30(17) .
N2 C1 B1 C10 169.64(13) .
N1 C1 B1 C10 -10.5(2) .
N2 C1 B1 C11 -6.0(2) .
N1 C1 B1 C11 173.87(13) .
C3 C2 N1 C1 177.96(14) .
C7 C2 N1 C1 0.57(15) .
C3 C2 N1 C8 -1.5(2) .
C7 C2 N1 C8 -178.88(12) .
N2 C1 N1 C2 -0.91(14) .
B1 C1 N1 C2 179.20(13) .
N2 C1 N1 C8 178.53(12) .
B1 C1 N1 C8 -1.4(2) .
C6 C7 N2 C1 -177.37(14) .
C2 C7 N2 C1 -0.61(15) .
C6 C7 N2 C9 18.9(2) .
C2 C7 N2 C9 -164.32(12) .
N1 C1 N2 C7 0.93(14) .
B1 C1 N2 C7 -179.18(13) .
N1 C1 N2 C9 164.55(12) .
B1 C1 N2 C9 -15.6(2) .
C22 C23 O1 C12 -177.49(13) .
C22 C23 O1 K1 -50.96(15) .
C13 C12 O1 C23 176.61(12) .
C13 C12 O1 K1 51.04(13) .
C15 C14 O2 C13 177.85(11) .
C15 C14 O2 K1 -37.73(14) .
C12 C13 O2 C14 -166.32(12) .
C12 C13 O2 K1 48.35(13) .
C14 C15 O3 C16 -179.40(11) .
C14 C15 O3 K1 40.73(14) 3_665
C14 C15 O3 K1 -63.21(11) .
C17 C16 O3 C15 89.69(14) .
C17 C16 O3 K1 -125.63(10) 3_665
C17 C16 O3 K1 -22.54(13) .
C16 C17 O4 C18 175.98(10) .
C16 C17 O4 K1 -74.91(10) .
C19 C18 O4 C17 -174.08(11) .
C19 C18 O4 K1 76.01(10) .
C21 C20 O5 C19 175.59(12) .
C21 C20 O5 K1 54.49(13) .
C18 C19 O5 C20 -100.51(14) .
C18 C19 O5 K1 19.80(13) .
C20 C21 O6 C22 -176.91(13) .
C20 C21 O6 K1 41.89(15) .
C23 C22 O6 C21 168.97(13) .
C23 C22 O6 K1 -47.52(15) .
